data_2231746
loop_
_publ_author_name
'Asiri, Abdullah M.'
'Faidallah, Hassan M.'
'Al-Youbi, Abdulrahman O.'
'Alamry, Khalid A.'
'Ng, Seik Weng'

_publ_section_title
;
 4-(1,3-Benzodioxol-5-yl)-2-oxo-1,2,5,6-tetrahydrobenzo[<i>h</i>]quinoline-3-carbonitrile
;
_journal_coeditor_code XU5293
_journal_issue 9
_journal_name_full 'Acta Crystallographica Section E'
_journal_page_first o2471
_journal_paper_doi 10.1107/S1600536811033903
_journal_volume 67
_journal_year 2011
_chemical_formula_iupac 'C21 H14 N2 O3'
_chemical_formula_moiety 'C21 H14 N2 O3'
_chemical_formula_sum 'C21 H14 N2 O3'
_chemical_formula_weight 342.34
_chemical_name_systematic
;
4-(1,3-Benzodioxol-5-yl)-2-oxo-1,2,5,6-tetrahydrobenzo[<i>h</i>]quinoline-
3-carbonitrile
;
_space_group_IT_number 14
_symmetry_cell_setting monoclinic
_symmetry_space_group_name_Hall '-P 2yn'
_symmetry_space_group_name_H-M 'P 1 21/n 1'
_atom_sites_solution_hydrogens geom
_atom_sites_solution_primary direct
_atom_sites_solution_secondary difmap
_audit_creation_method SHELXL97
_cell_angle_alpha 90.00
_cell_angle_beta 104.164(4)
_cell_angle_gamma 90.00
_cell_formula_units_Z 4
_cell_length_a 7.6586(3)
_cell_length_b 16.5858(5)
_cell_length_c 13.3220(6)
_cell_measurement_reflns_used 3826
_cell_measurement_temperature 100(2)
_cell_measurement_theta_max 74.12
_cell_measurement_theta_min 3.42
_cell_volume 1640.77(11)
_computing_cell_refinement 'CrysAlis PRO (Agilent, 2010)'
_computing_data_collection 'CrysAlis PRO (Agilent, 2010)'
_computing_data_reduction 'CrysAlis PRO (Agilent, 2010)'
_computing_molecular_graphics 'X-SEED (Barbour, 2001)'
_computing_publication_material 'publCIF (Westrip, 2010)'
_computing_structure_refinement 'SHELXL97 (Sheldrick, 2008)'
_computing_structure_solution 'SHELXS97 (Sheldrick, 2008)'
_diffrn_ambient_temperature 100(2)
_diffrn_detector_area_resol_mean 10.4041
_diffrn_measured_fraction_theta_full 0.969
_diffrn_measured_fraction_theta_max 0.969
_diffrn_measurement_device_type 'Agilent SuperNova Dual diffractometer with Atlas detector'
_diffrn_measurement_method \w
_diffrn_radiation_monochromator mirror
_diffrn_radiation_source 'SuperNova (Cu) X-ray Source'
_diffrn_radiation_type CuK\a
_diffrn_radiation_wavelength 1.54184
_diffrn_reflns_av_R_equivalents 0.0138
_diffrn_reflns_av_sigmaI/netI 0.0203
_diffrn_reflns_limit_h_max 9
_diffrn_reflns_limit_h_min -9
_diffrn_reflns_limit_k_max 18
_diffrn_reflns_limit_k_min -20
_diffrn_reflns_limit_l_max 16
_diffrn_reflns_limit_l_min -12
_diffrn_reflns_number 6078
_diffrn_reflns_theta_full 74.29
_diffrn_reflns_theta_max 74.29
_diffrn_reflns_theta_min 4.34
_diffrn_standards_decay_% 0
_diffrn_standards_interval_count 0
_diffrn_standards_interval_time 0
_diffrn_standards_number 0
_exptl_absorpt_coefficient_mu 0.769
_exptl_absorpt_correction_T_max 0.9626
_exptl_absorpt_correction_T_min 0.8021
_exptl_absorpt_correction_type multi-scan
_exptl_absorpt_process_details '(CrysAlis PRO; Agilent, 2010)'
_exptl_crystal_colour yellow
_exptl_crystal_density_diffrn 1.386
_exptl_crystal_density_method 'not measured'
_exptl_crystal_description prism
_exptl_crystal_F_000 712
_exptl_crystal_size_max 0.30
_exptl_crystal_size_mid 0.20
_exptl_crystal_size_min 0.05
_refine_diff_density_max 0.209
_refine_diff_density_min -0.221
_refine_ls_extinction_method none
_refine_ls_goodness_of_fit_ref 1.018
_refine_ls_hydrogen_treatment mixed
_refine_ls_matrix_type full
_refine_ls_number_parameters 239
_refine_ls_number_reflns 3241
_refine_ls_number_restraints 0
_refine_ls_restrained_S_all 1.018
_refine_ls_R_factor_all 0.0384
_refine_ls_R_factor_gt 0.0356
_refine_ls_shift/su_max 0.001
_refine_ls_shift/su_mean 0.001
_refine_ls_structure_factor_coef Fsqd
_refine_ls_weighting_details 'calc w = 1/[\s^2^(Fo^2^)+(0.0584P)^2^+0.3916P] where P=(Fo^2^+2Fc^2^)/3'
_refine_ls_weighting_scheme calc
_refine_ls_wR_factor_gt 0.0969
_refine_ls_wR_factor_ref 0.0999
_reflns_number_gt 2962
_reflns_number_total 3241
_reflns_threshold_expression I>2\s(I)
_cod_data_source_file xu5293.cif
_cod_data_source_block I
_cod_original_sg_symbol_H-M 'P 21/n'
_cod_database_code 2231746
_cod_database_fobs_code 2231746

loop_
_symmetry_equiv_pos_as_xyz
'x, y, z'
'-x+1/2, y+1/2, -z+1/2'
'-x, -y, -z'
'x-1/2, -y-1/2, z-1/2'

loop_
_atom_site_type_symbol
_atom_site_label
_atom_site_fract_x
_atom_site_fract_y
_atom_site_fract_z
_atom_site_U_iso_or_equiv
_atom_site_adp_type
_atom_site_calc_flag
_atom_site_refinement_flags
_atom_site_occupancy
_atom_site_symmetry_multiplicity
O O1 0.70432(10) 0.53335(5) 0.56250(6) 0.0240(2) Uani d . 1 1
O O2 1.17132(13) 0.94538(6) 0.60416(10) 0.0444(3) Uani d . 1 1
O O3 1.07114(12) 1.02058(5) 0.72509(8) 0.0325(2) Uani d . 1 1
N N1 0.46189(12) 0.61383(6) 0.49726(7) 0.0200(2) Uani d . 1 1
H H1 0.400(2) 0.5663(10) 0.4755(12) 0.036(4) Uiso d . 1 1
N N2 1.07002(14) 0.65042(6) 0.67925(9) 0.0305(3) Uani d . 1 1
C C1 0.38331(15) 0.68751(7) 0.47365(8) 0.0197(2) Uani d . 1 1
C C2 0.19123(15) 0.69051(7) 0.41849(9) 0.0210(2) Uani d . 1 1
C C3 0.07235(15) 0.62711(7) 0.42051(9) 0.0233(2) Uani d . 1 1
H H3 0.1138 0.5799 0.4594 0.028 Uiso calc R 1 1
C C4 -0.10680(16) 0.63304(7) 0.36557(10) 0.0270(3) Uani d . 1 1
H H4 -0.1877 0.5899 0.3671 0.032 Uiso calc R 1 1
C C5 -0.16769(16) 0.70217(8) 0.30833(10) 0.0288(3) Uani d . 1 1
H H5 -0.2899 0.7060 0.2705 0.035 Uiso calc R 1 1
C C6 -0.05002(16) 0.76546(7) 0.30652(9) 0.0268(3) Uani d . 1 1
H H6 -0.0922 0.8124 0.2672 0.032 Uiso calc R 1 1
C C7 0.12963(16) 0.76085(7) 0.36181(9) 0.0232(2) Uani d . 1 1
C C8 0.26177(16) 0.82766(7) 0.36083(10) 0.0282(3) Uani d . 1 1
H H8A 0.1958 0.8789 0.3413 0.034 Uiso calc R 1 1
H H8B 0.3302 0.8158 0.3084 0.034 Uiso calc R 1 1
C C9 0.39269(16) 0.83692(7) 0.46727(10) 0.0271(3) Uani d . 1 1
H H9A 0.4852 0.8778 0.4636 0.032 Uiso calc R 1 1
H H9B 0.3266 0.8555 0.5182 0.032 Uiso calc R 1 1
C C10 0.48223(15) 0.75711(7) 0.50141(9) 0.0210(2) Uani d . 1 1
C C11 0.66347(15) 0.75062(7) 0.55957(9) 0.0212(2) Uani d . 1 1
C C12 0.74037(15) 0.67503(7) 0.57985(9) 0.0212(2) Uani d . 1 1
C C13 0.63948(15) 0.60256(7) 0.54712(8) 0.0201(2) Uani d . 1 1
C C14 0.92402(15) 0.66289(7) 0.63508(9) 0.0228(3) Uani d . 1 1
C C15 0.76691(15) 0.82441(6) 0.60147(9) 0.0213(2) Uani d . 1 1
C C16 0.92690(16) 0.84474(7) 0.57344(10) 0.0252(3) Uani d . 1 1
H H16 0.9722 0.8130 0.5261 0.030 Uiso calc R 1 1
C C17 1.01415(15) 0.91297(7) 0.61812(10) 0.0262(3) Uani d . 1 1
C C18 0.95379(16) 0.95848(7) 0.68946(9) 0.0238(2) Uani d . 1 1
C C19 0.79788(16) 0.94009(7) 0.71780(9) 0.0250(3) Uani d . 1 1
H H19 0.7560 0.9718 0.7665 0.030 Uiso calc R 1 1
C C20 0.70363(16) 0.87202(7) 0.67114(9) 0.0239(2) Uani d . 1 1
H H20 0.5935 0.8579 0.6875 0.029 Uiso calc R 1 1
C C21 1.20431(18) 1.01643(8) 0.66633(11) 0.0346(3) Uani d . 1 1
H H21A 1.1967 1.0647 0.6218 0.041 Uiso calc R 1 1
H H21B 1.3263 1.0143 0.7134 0.041 Uiso calc R 1 1

loop_
_atom_site_aniso_label
_atom_site_aniso_U_11
_atom_site_aniso_U_22
_atom_site_aniso_U_33
_atom_site_aniso_U_12
_atom_site_aniso_U_13
_atom_site_aniso_U_23
O1 0.0226(4) 0.0149(4) 0.0296(4) 0.0014(3) -0.0028(3) 0.0014(3)
O2 0.0336(5) 0.0346(5) 0.0716(8) -0.0158(4) 0.0256(5) -0.0236(5)
O3 0.0289(4) 0.0224(4) 0.0442(5) -0.0065(3) 0.0051(4) -0.0121(4)
N1 0.0196(5) 0.0147(4) 0.0226(5) -0.0005(4) -0.0007(4) -0.0004(4)
N2 0.0250(5) 0.0230(5) 0.0375(6) 0.0003(4) -0.0040(4) -0.0018(4)
C1 0.0213(5) 0.0186(5) 0.0181(5) 0.0018(4) 0.0027(4) -0.0002(4)
C2 0.0204(5) 0.0203(5) 0.0205(5) 0.0026(4) 0.0018(4) -0.0029(4)
C3 0.0224(5) 0.0219(6) 0.0240(6) 0.0024(4) 0.0027(4) -0.0020(4)
C4 0.0216(5) 0.0269(6) 0.0306(6) -0.0011(5) 0.0028(5) -0.0049(5)
C5 0.0209(5) 0.0296(6) 0.0316(6) 0.0046(5) -0.0019(5) -0.0058(5)
C6 0.0250(6) 0.0229(6) 0.0281(6) 0.0067(5) -0.0022(5) -0.0018(5)
C7 0.0234(5) 0.0209(5) 0.0235(5) 0.0030(4) 0.0021(4) -0.0032(4)
C8 0.0254(6) 0.0209(6) 0.0338(7) 0.0033(4) -0.0013(5) 0.0056(5)
C9 0.0245(6) 0.0164(5) 0.0362(7) 0.0022(4) -0.0005(5) -0.0007(5)
C10 0.0218(5) 0.0174(5) 0.0226(5) 0.0020(4) 0.0031(4) -0.0010(4)
C11 0.0233(5) 0.0181(5) 0.0211(5) 0.0002(4) 0.0031(4) -0.0015(4)
C12 0.0200(5) 0.0189(5) 0.0219(5) -0.0004(4) -0.0003(4) 0.0000(4)
C13 0.0210(5) 0.0181(5) 0.0190(5) 0.0012(4) 0.0007(4) 0.0010(4)
C14 0.0250(6) 0.0150(5) 0.0260(6) -0.0006(4) 0.0016(5) -0.0020(4)
C15 0.0226(5) 0.0157(5) 0.0222(5) 0.0007(4) -0.0010(4) -0.0002(4)
C16 0.0243(5) 0.0214(6) 0.0291(6) 0.0003(4) 0.0050(5) -0.0060(5)
C17 0.0219(5) 0.0217(6) 0.0343(6) -0.0022(4) 0.0054(5) -0.0026(5)
C18 0.0267(6) 0.0147(5) 0.0258(6) -0.0017(4) -0.0015(4) -0.0020(4)
C19 0.0315(6) 0.0195(5) 0.0232(6) 0.0009(4) 0.0051(5) -0.0026(4)
C20 0.0266(6) 0.0189(5) 0.0255(6) -0.0012(4) 0.0050(5) 0.0000(4)
C21 0.0342(7) 0.0237(6) 0.0449(8) -0.0085(5) 0.0081(6) -0.0066(6)

loop_
_atom_type_symbol
_atom_type_description
_atom_type_scat_dispersion_real
_atom_type_scat_dispersion_imag
_atom_type_scat_source
C C 0.0181 0.0091 'International Tables Vol C Tables 4.2.6.8 and 6.1.1.4'
H H 0.0000 0.0000 'International Tables Vol C Tables 4.2.6.8 and 6.1.1.4'
N N 0.0311 0.0180 'International Tables Vol C Tables 4.2.6.8 and 6.1.1.4'
O O 0.0492 0.0322 'International Tables Vol C Tables 4.2.6.8 and 6.1.1.4'

loop_
_geom_angle_atom_site_label_1
_geom_angle_atom_site_label_2
_geom_angle_atom_site_label_3
_geom_angle
C17 O2 C21 106.35(10)
C18 O3 C21 105.58(9)
C1 N1 C13 124.23(9)
C1 N1 H1 121.6(10)
C13 N1 H1 114.0(10)
N1 C1 C10 120.33(10)
N1 C1 C2 118.34(10)
C10 C1 C2 121.33(10)
C3 C2 C7 120.03(10)
C3 C2 C1 122.72(10)
C7 C2 C1 117.25(10)
C4 C3 C2 120.04(11)
C4 C3 H3 120.0
C2 C3 H3 120.0
C5 C4 C3 120.07(11)
C5 C4 H4 120.0
C3 C4 H4 120.0
C6 C5 C4 120.03(11)
C6 C5 H5 120.0
C4 C5 H5 120.0
C5 C6 C7 120.68(11)
C5 C6 H6 119.7
C7 C6 H6 119.7
C6 C7 C2 119.13(11)
C6 C7 C8 122.30(10)
C2 C7 C8 118.55(10)
C7 C8 C9 110.84(10)
C7 C8 H8A 109.5
C9 C8 H8A 109.5
C7 C8 H8B 109.5
C9 C8 H8B 109.5
H8A C8 H8B 108.1
C10 C9 C8 109.72(10)
C10 C9 H9A 109.7
C8 C9 H9A 109.7
C10 C9 H9B 109.7
C8 C9 H9B 109.7
H9A C9 H9B 108.2
C1 C10 C11 118.83(10)
C1 C10 C9 118.27(10)
C11 C10 C9 122.89(10)
C12 C11 C10 119.24(10)
C12 C11 C15 120.61(10)
C10 C11 C15 120.11(10)
C11 C12 C14 123.03(10)
C11 C12 C13 121.79(10)
C14 C12 C13 115.17(10)
O1 C13 N1 120.82(10)
O1 C13 C12 123.82(10)
N1 C13 C12 115.36(9)
N2 C14 C12 177.69(12)
C20 C15 C16 120.58(10)
C20 C15 C11 118.39(10)
C16 C15 C11 121.02(10)
C17 C16 C15 116.46(11)
C17 C16 H16 121.8
C15 C16 H16 121.8
O2 C17 C16 127.88(11)
O2 C17 C18 109.40(10)
C16 C17 C18 122.68(11)
O3 C18 C19 127.72(11)
O3 C18 C17 110.33(11)
C19 C18 C17 121.95(11)
C18 C19 C20 116.47(11)
C18 C19 H19 121.8
C20 C19 H19 121.8
C15 C20 C19 121.81(11)
C15 C20 H20 119.1
C19 C20 H20 119.1
O2 C21 O3 107.97(10)
O2 C21 H21A 110.1
O3 C21 H21A 110.1
O2 C21 H21B 110.1
O3 C21 H21B 110.1
H21A C21 H21B 108.4

loop_
_geom_bond_atom_site_label_1
_geom_bond_atom_site_label_2
_geom_bond_distance
O1 C13 1.2477(14)
O2 C17 1.3718(15)
O2 C21 1.4269(16)
O3 C18 1.3730(14)
O3 C21 1.4312(17)
N1 C1 1.3645(14)
N1 C13 1.3725(14)
N1 H1 0.931(17)
N2 C14 1.1477(15)
C1 C10 1.3807(15)
C1 C2 1.4756(15)
C2 C3 1.3955(16)
C2 C7 1.4068(16)
C3 C4 1.3916(16)
C3 H3 0.9500
C4 C5 1.3928(18)
C4 H4 0.9500
C5 C6 1.3875(18)
C5 H5 0.9500
C6 C7 1.3948(15)
C6 H6 0.9500
C7 C8 1.5029(17)
C8 C9 1.5309(17)
C8 H8A 0.9900
C8 H8B 0.9900
C9 C10 1.5088(15)
C9 H9A 0.9900
C9 H9B 0.9900
C10 C11 1.4185(15)
C11 C12 1.3834(15)
C11 C15 1.4902(15)
C12 C14 1.4331(15)
C12 C13 1.4377(15)
C15 C20 1.3928(16)
C15 C16 1.4065(17)
C16 C17 1.3736(16)
C16 H16 0.9500
C17 C18 1.3790(17)
C18 C19 1.3718(17)
C19 C20 1.4010(16)
C19 H19 0.9500
C20 H20 0.9500
C21 H21A 0.9900
C21 H21B 0.9900

loop_
_geom_hbond_atom_site_label_D
_geom_hbond_atom_site_label_H
_geom_hbond_atom_site_label_A
_geom_hbond_site_symmetry_A
_geom_hbond_distance_DH
_geom_hbond_distance_HA
_geom_hbond_distance_DA
_geom_hbond_angle_DHA
_geom_hbond_publ_flag
N1 H1 O1 3_666 0.93(2) 1.85(2) 2.7780(10) 175(2) yes

loop_
_geom_torsion_atom_site_label_1
_geom_torsion_atom_site_label_2
_geom_torsion_atom_site_label_3
_geom_torsion_atom_site_label_4
_geom_torsion
C13 N1 C1 C10 -1.05(17)
C13 N1 C1 C2 179.18(10)
N1 C1 C2 C3 22.74(16)
C10 C1 C2 C3 -157.03(11)
N1 C1 C2 C7 -156.96(10)
C10 C1 C2 C7 23.27(16)
C7 C2 C3 C4 0.69(17)
C1 C2 C3 C4 -179.00(10)
C2 C3 C4 C5 0.11(18)
C3 C4 C5 C6 -0.38(19)
C4 C5 C6 C7 -0.15(19)
C5 C6 C7 C2 0.94(17)
C5 C6 C7 C8 179.27(12)
C3 C2 C7 C6 -1.21(17)
C1 C2 C7 C6 178.50(10)
C3 C2 C7 C8 -179.60(11)
C1 C2 C7 C8 0.11(16)
C6 C7 C8 C9 143.06(11)
C2 C7 C8 C9 -38.60(15)
C7 C8 C9 C10 54.40(14)
N1 C1 C10 C11 -3.38(17)
C2 C1 C10 C11 176.38(10)
N1 C1 C10 C9 175.95(10)
C2 C1 C10 C9 -4.29(16)
C8 C9 C10 C1 -34.42(15)
C8 C9 C10 C11 144.89(11)
C1 C10 C11 C12 5.05(17)
C9 C10 C11 C12 -174.25(11)
C1 C10 C11 C15 -172.70(10)
C9 C10 C11 C15 8.01(17)
C10 C11 C12 C14 177.96(10)
C15 C11 C12 C14 -4.31(18)
C10 C11 C12 C13 -2.52(17)
C15 C11 C12 C13 175.21(10)
C1 N1 C13 O1 -177.03(10)
C1 N1 C13 C12 3.52(16)
C11 C12 C13 O1 178.92(11)
C14 C12 C13 O1 -1.53(17)
C11 C12 C13 N1 -1.66(16)
C14 C12 C13 N1 177.90(10)
C12 C11 C15 C20 -116.89(13)
C10 C11 C15 C20 60.82(15)
C12 C11 C15 C16 61.65(16)
C10 C11 C15 C16 -120.64(12)
C20 C15 C16 C17 -0.08(17)
C11 C15 C16 C17 -178.59(11)
C21 O2 C17 C16 179.29(13)
C21 O2 C17 C18 -2.82(15)
C15 C16 C17 O2 179.76(12)
C15 C16 C17 C18 2.13(18)
C21 O3 C18 C19 -176.17(12)
C21 O3 C18 C17 4.47(13)
O2 C17 C18 O3 -1.08(14)
C16 C17 C18 O3 176.94(11)
O2 C17 C18 C19 179.52(11)
C16 C17 C18 C19 -2.46(19)
O3 C18 C19 C20 -178.70(11)
C17 C18 C19 C20 0.59(17)
C16 C15 C20 C19 -1.71(17)
C11 C15 C20 C19 176.83(10)
C18 C19 C20 C15 1.44(17)
C17 O2 C21 O3 5.54(15)
C18 O3 C21 O2 -6.13(14)

loop_
_cod_related_entry_id
_cod_related_entry_database
_cod_related_entry_code
1 ChemSpider 30656984
